data_4131933
loop_
_publ_author_name
'Wurzenberger, Maximilian H. H.'
'Szimhardt, Norbert'
'Stierstorfer, J\"org'

_publ_section_title
;
 Copper(II) Chlorate Complexes: The Renaissance of a Forgotten and
 Misjudged Energetic Anion.
;
_journal_issue 9
_journal_name_full 'Journal of the American Chemical Society'
_journal_page_first 3206
_journal_page_last 3209
_journal_paper_doi 10.1021/jacs.7b13230
_journal_volume 140
_journal_year 2018
_chemical_formula_moiety ' C8 H16 Cl2 Cu N16 O6'
_chemical_formula_sum 'C8 H16 Cl2 Cu N16 O6'
_chemical_formula_weight 566.81
_chemical_name_common 'dichlorato tetrakis(1-amino-1,2,3-triazolyl) copper(II)'
_chemical_name_systematic
;
dichlorato tetrakis(1-amino-1,2,3-triazolyl) copper(II)
;
_space_group_IT_number 2
_space_group_name_Hall '-P 1'
_space_group_name_H-M_alt 'P -1'
_symmetry_cell_setting triclinic
_symmetry_Int_Tables_number 2
_symmetry_space_group_name_Hall '-P 1'
_symmetry_space_group_name_H-M 'P -1'
_atom_sites_solution_hydrogens mixed
_audit_creation_method SHELXL-2013
_cell_angle_alpha 93.0410(10)
_cell_angle_beta 96.8450(10)
_cell_angle_gamma 91.1560(10)
_cell_formula_units_Z 2
_cell_length_a 7.2932(2)
_cell_length_b 10.9456(3)
_cell_length_c 12.4170(3)
_cell_measurement_reflns_used 9911
_cell_measurement_temperature 100
_cell_measurement_theta_max 27.5118
_cell_measurement_theta_min 3.0881
_cell_volume 982.43(4)
_computing_cell_refinement 'APEX2 v2012.4-3 (Bruker AXS)'
_computing_data_collection 'Bruker Instrument Service v3.0.21'
_computing_data_reduction 'SAINT V8.18C (Bruker AXS Inc., 2011)'
_computing_structure_refinement 'SHELXL-2013 (Sheldrick, 2013)'
_diffrn_ambient_temperature 100(2)
_diffrn_detector_area_resol_mean 7.4074
_diffrn_measured_fraction_theta_full 0.998
_diffrn_measured_fraction_theta_max 0.998
_diffrn_measurement_device_type 'D8 Venture'
_diffrn_measurement_method 'mix of omega and phi scans'
_diffrn_radiation_collimation 'focusing mirrors'
_diffrn_radiation_type 'Mo K\a'
_diffrn_radiation_wavelength 0.71073
_diffrn_reflns_av_R_equivalents 0.0327
_diffrn_reflns_av_unetI/netI 0.0260
_diffrn_reflns_Laue_measured_fraction_full 0.998
_diffrn_reflns_Laue_measured_fraction_max 0.998
_diffrn_reflns_limit_h_max 8
_diffrn_reflns_limit_h_min -8
_diffrn_reflns_limit_k_max 13
_diffrn_reflns_limit_k_min -13
_diffrn_reflns_limit_l_max 15
_diffrn_reflns_limit_l_min -15
_diffrn_reflns_number 17068
_diffrn_reflns_point_group_measured_fraction_full 0.998
_diffrn_reflns_point_group_measured_fraction_max 0.998
_diffrn_reflns_theta_full 25.242
_diffrn_reflns_theta_max 25.998
_diffrn_reflns_theta_min 2.422
_diffrn_source 'rotating anode generator'
_diffrn_source_type 'Bruker TXS'
_exptl_absorpt_coefficient_mu 1.455
_exptl_absorpt_correction_T_max 0.7456
_exptl_absorpt_correction_T_min 0.6963
_exptl_absorpt_correction_type multi-scan
_exptl_absorpt_process_details
;
SADABS-2016/2 - Bruker AXS area detector scaling and absorption correction
;
_exptl_crystal_colour blue
_exptl_crystal_density_diffrn 1.916
_exptl_crystal_description block
_exptl_crystal_F_000 574
_exptl_crystal_size_max 0.070
_exptl_crystal_size_mid 0.050
_exptl_crystal_size_min 0.030
_refine_diff_density_max 0.449
_refine_diff_density_min -0.591
_refine_diff_density_rms 0.163
_refine_ls_extinction_method none
_refine_ls_goodness_of_fit_ref 1.263
_refine_ls_hydrogen_treatment mixed
_refine_ls_matrix_type full
_refine_ls_number_parameters 333
_refine_ls_number_reflns 3838
_refine_ls_number_restraints 0
_refine_ls_restrained_S_all 1.263
_refine_ls_R_factor_all 0.0317
_refine_ls_R_factor_gt 0.0243
_refine_ls_shift/su_max 0.000
_refine_ls_shift/su_mean 0.000
_refine_ls_structure_factor_coef Fsqd
_refine_ls_weighting_details 'w=1/[\s^2^(Fo^2^)+(0.0502P)^2^+0.3551P] where P=(Fo^2^+2Fc^2^)/3'
_refine_ls_weighting_scheme calc
_refine_ls_wR_factor_gt 0.0727
_refine_ls_wR_factor_ref 0.0940
_reflns_Friedel_coverage 0.000
_reflns_number_gt 3421
_reflns_number_total 3838
_reflns_threshold_expression 'I > 2\s(I)'
_cod_data_source_file ja7b13230_si_002.cif
_cod_data_source_block vv349
_cod_depositor_comments
;
The following automatic conversions were performed:

data item '_exptl_absorpt_correction_type' value 'Multi-Scan' was
changed to 'multi-scan' in accordance with the
/home/saulius/struct/COD-crude-data/automatic-downloads/DataCite-retrospective/ACS/depositions/lib/dictionaries/cif_core.dic
dictionary named 'cif_core.dic' version 2.4.2 last updated on
2011-04-26.

Automatic conversion script
Id: cif_fix_values 6909 2019-04-08 15:41:33Z antanas 
;
_cod_database_code 4131933
_shelx_space_group_comment
;
The symmetry employed for this shelxl refinement is uniquely defined
by the following loop, which should always be used as a source of
symmetry information in preference to the above space-group names.
They are only intended as comments.
;
_shelx_estimated_absorpt_t_min 0.905
_shelx_estimated_absorpt_t_max 0.958
_shelxl_version_number 2013-4

loop_
_space_group_symop_operation_xyz
'x, y, z'
'-x, -y, -z'

loop_
_atom_site_label
_atom_site_type_symbol
_atom_site_fract_x
_atom_site_fract_y
_atom_site_fract_z
_atom_site_U_iso_or_equiv
_atom_site_adp_type
_atom_site_occupancy
_atom_site_site_symmetry_order
_atom_site_calc_flag
_atom_site_refinement_flags_posn
_atom_site_refinement_flags_adp
_atom_site_refinement_flags_occupancy
Cu1 Cu 0.5000 0.0000 1.0000 0.00939(12) Uani 1 2 d S . P
Cl1 Cl 0.67513(8) 0.24534(5) 0.88390(5) 0.01396(15) Uani 1 1 d . . .
O1 O 0.6847(2) 0.17760(16) 0.98542(14) 0.0155(4) Uani 1 1 d . . .
O2 O 0.6183(3) 0.37076(17) 0.91082(16) 0.0240(4) Uani 1 1 d . . .
O3 O 0.8666(3) 0.25288(19) 0.85520(16) 0.0257(5) Uani 1 1 d . . .
N1 N 0.1709(3) 0.06605(18) 0.72152(16) 0.0114(4) Uani 1 1 d . . .
N2 N 0.2431(3) 0.09481(19) 0.82335(16) 0.0126(4) Uani 1 1 d . . .
N3 N 0.3638(3) 0.00797(18) 0.84849(16) 0.0110(4) Uani 1 1 d . . .
N4 N 0.0305(3) 0.1351(2) 0.66954(19) 0.0155(5) Uani 1 1 d . . .
N5 N 0.8191(3) -0.26583(19) 0.88396(16) 0.0127(4) Uani 1 1 d . . .
N6 N 0.6669(3) -0.22680(19) 0.92356(17) 0.0138(4) Uani 1 1 d . . .
N7 N 0.6897(3) -0.10574(18) 0.93645(15) 0.0112(4) Uani 1 1 d . . .
N8 N 0.8424(3) -0.3899(2) 0.8559(2) 0.0181(5) Uani 1 1 d . . .
C1 C 0.2410(3) -0.0359(2) 0.6794(2) 0.0129(5) Uani 1 1 d . . .
H1 H 0.2101 -0.0741 0.6089 0.016 Uiso 1 1 calc R U .
C2 C 0.3670(3) -0.0720(2) 0.76130(19) 0.0124(5) Uani 1 1 d . . .
H2 H 0.4434 -0.1410 0.7578 0.015 Uiso 1 1 calc R U .
C3 C 0.9365(4) -0.1743(2) 0.8703(2) 0.0154(5) Uani 1 1 d . . .
H3 H 1.0531 -0.1799 0.8436 0.018 Uiso 1 1 calc R U .
C4 C 0.8519(3) -0.0707(2) 0.90319(19) 0.0143(5) Uani 1 1 d . . .
H4 H 0.8985 0.0109 0.9028 0.017 Uiso 1 1 calc R U .
Cu2 Cu 0.0000 0.5000 0.5000 0.00916(12) Uani 1 2 d S . P
Cl2 Cl 0.19911(8) 0.21420(5) 0.40070(5) 0.01305(15) Uani 1 1 d . . .
O4 O 0.1716(3) 0.30828(16) 0.48812(14) 0.0159(4) Uani 1 1 d . . .
O5 O 0.2477(3) 0.10072(16) 0.45613(15) 0.0225(4) Uani 1 1 d . . .
O6 O 0.3621(3) 0.25459(17) 0.35019(15) 0.0197(4) Uani 1 1 d . . .
N9 N -0.3636(3) 0.25819(18) 0.59882(16) 0.0119(4) Uani 1 1 d . . .
N10 N -0.2218(3) 0.28693(19) 0.54583(16) 0.0127(4) Uani 1 1 d . . .
N11 N -0.2136(3) 0.40869(18) 0.55033(16) 0.0105(4) Uani 1 1 d . . .
N12 N -0.4106(4) 0.1367(2) 0.61540(19) 0.0171(5) Uani 1 1 d . . .
N13 N 0.2043(3) 0.47308(19) 0.81482(16) 0.0112(4) Uani 1 1 d . . .
N14 N 0.1057(3) 0.43319(18) 0.72267(16) 0.0118(4) Uani 1 1 d . . .
N15 N 0.1255(3) 0.51992(18) 0.65319(16) 0.0104(4) Uani 1 1 d . . .
N16 N 0.2081(4) 0.4056(2) 0.90706(17) 0.0169(5) Uani 1 1 d . . .
C5 C -0.4485(3) 0.3570(2) 0.6351(2) 0.0138(5) Uani 1 1 d . . .
H5 H -0.5524 0.3591 0.6746 0.017 Uiso 1 1 calc R U .
C6 C -0.3521(3) 0.4539(2) 0.6027(2) 0.0135(5) Uani 1 1 d . . .
H6 H -0.3776 0.5380 0.6147 0.016 Uiso 1 1 calc R U .
C7 C 0.2886(3) 0.5822(2) 0.8082(2) 0.0143(5) Uani 1 1 d . . .
H7 H 0.3650 0.6287 0.8636 0.017 Uiso 1 1 calc R U .
C8 C 0.2386(3) 0.6109(2) 0.7024(2) 0.0140(5) Uani 1 1 d . . .
H8 H 0.2768 0.6821 0.6697 0.017 Uiso 1 1 calc R U .
H12B H -0.493(4) 0.113(3) 0.559(3) 0.015(7) Uiso 1 1 d . . .
H8A H 0.759(5) -0.409(3) 0.801(3) 0.033(10) Uiso 1 1 d . . .
H16A H 0.311(5) 0.375(3) 0.916(3) 0.030(10) Uiso 1 1 d . . .
H8B H 0.828(5) -0.432(3) 0.915(3) 0.027(8) Uiso 1 1 d . . .
H16B H 0.119(6) 0.352(4) 0.897(3) 0.044(11) Uiso 1 1 d . . .
H12A H -0.316(5) 0.094(3) 0.613(3) 0.032(10) Uiso 1 1 d . . .
H4B H 0.083(5) 0.177(3) 0.622(3) 0.033(9) Uiso 1 1 d . . .
H4A H 0.002(5) 0.186(4) 0.719(3) 0.039(10) Uiso 1 1 d . . .

loop_
_atom_site_aniso_label
_atom_site_aniso_U_11
_atom_site_aniso_U_22
_atom_site_aniso_U_33
_atom_site_aniso_U_23
_atom_site_aniso_U_13
_atom_site_aniso_U_12
Cu1 0.0089(2) 0.0105(2) 0.0090(2) 0.00068(15) 0.00146(15) 0.00309(16)
Cl1 0.0141(3) 0.0152(3) 0.0129(3) 0.0015(2) 0.0028(2) -0.0008(2)
O1 0.0178(9) 0.0142(9) 0.0148(9) 0.0038(7) 0.0024(7) -0.0005(7)
O2 0.0307(11) 0.0148(9) 0.0279(11) 0.0047(8) 0.0068(9) 0.0049(8)
O3 0.0193(10) 0.0330(12) 0.0268(11) -0.0010(9) 0.0127(8) -0.0039(9)
N1 0.0104(10) 0.0134(10) 0.0103(10) 0.0012(8) 0.0004(8) 0.0009(8)
N2 0.0119(10) 0.0141(10) 0.0113(10) 0.0008(8) -0.0004(8) 0.0038(8)
N3 0.0096(10) 0.0099(10) 0.0136(10) 0.0009(8) 0.0026(8) 0.0013(8)
N4 0.0151(11) 0.0174(11) 0.0133(11) 0.0020(9) -0.0018(9) 0.0061(9)
N5 0.0124(11) 0.0141(10) 0.0120(10) 0.0003(8) 0.0033(8) 0.0053(8)
N6 0.0158(11) 0.0139(10) 0.0123(10) 0.0013(8) 0.0036(8) 0.0040(8)
N7 0.0130(10) 0.0120(10) 0.0086(9) 0.0018(8) 0.0005(8) 0.0020(8)
N8 0.0239(13) 0.0131(11) 0.0181(12) -0.0003(9) 0.0050(10) 0.0055(9)
C1 0.0147(13) 0.0126(12) 0.0115(11) -0.0002(9) 0.0021(9) 0.0001(10)
C2 0.0123(12) 0.0115(11) 0.0136(12) -0.0012(9) 0.0041(9) 0.0001(9)
C3 0.0114(12) 0.0204(13) 0.0144(12) -0.0004(10) 0.0021(9) 0.0014(10)
C4 0.0112(12) 0.0174(13) 0.0140(12) -0.0021(10) 0.0015(9) -0.0002(10)
Cu2 0.0097(2) 0.0098(2) 0.0079(2) 0.00152(15) 0.00039(15) -0.00187(16)
Cl2 0.0144(3) 0.0121(3) 0.0123(3) -0.0005(2) 0.0007(2) -0.0002(2)
O4 0.0186(9) 0.0137(9) 0.0162(9) -0.0022(7) 0.0055(7) 0.0045(7)
O5 0.0332(11) 0.0106(9) 0.0240(10) 0.0038(8) 0.0029(8) 0.0019(8)
O6 0.0219(10) 0.0181(9) 0.0213(10) -0.0010(8) 0.0132(8) -0.0011(8)
N9 0.0109(10) 0.0115(10) 0.0133(10) 0.0021(8) 0.0015(8) -0.0015(8)
N10 0.0121(10) 0.0129(10) 0.0133(10) 0.0040(8) 0.0018(8) -0.0015(8)
N11 0.0108(10) 0.0098(9) 0.0106(10) 0.0021(8) -0.0006(8) 0.0009(8)
N12 0.0179(12) 0.0094(10) 0.0240(12) 0.0026(9) 0.0033(10) -0.0034(9)
N13 0.0124(10) 0.0131(10) 0.0079(9) 0.0013(8) 0.0000(8) 0.0022(8)
N14 0.0136(11) 0.0120(10) 0.0096(10) 0.0012(8) 0.0006(8) 0.0002(8)
N15 0.0111(10) 0.0104(10) 0.0098(10) 0.0010(8) 0.0020(8) -0.0006(8)
N16 0.0201(13) 0.0185(12) 0.0120(11) 0.0052(9) -0.0010(9) 0.0001(10)
C5 0.0110(12) 0.0166(12) 0.0143(12) 0.0002(10) 0.0030(9) 0.0022(10)
C6 0.0131(12) 0.0126(12) 0.0148(12) 0.0010(9) 0.0009(9) 0.0022(10)
C7 0.0138(13) 0.0159(12) 0.0124(12) -0.0025(10) 0.0001(9) -0.0019(10)
C8 0.0143(13) 0.0124(12) 0.0147(12) -0.0007(10) 0.0006(9) -0.0022(10)

loop_
_atom_type_symbol
_atom_type_description
_atom_type_scat_dispersion_real
_atom_type_scat_dispersion_imag
_atom_type_scat_source
C C 0.0033 0.0016 'International Tables Vol C Tables 4.2.6.8 and 6.1.1.4'
Cl Cl 0.1484 0.1585 'International Tables Vol C Tables 4.2.6.8 and 6.1.1.4'
Cu Cu 0.3201 1.2651 'International Tables Vol C Tables 4.2.6.8 and 6.1.1.4'
N N 0.0061 0.0033 'International Tables Vol C Tables 4.2.6.8 and 6.1.1.4'
O O 0.0106 0.0060 'International Tables Vol C Tables 4.2.6.8 and 6.1.1.4'
H H 0.0000 0.0000 'International Tables Vol C Tables 4.2.6.8 and 6.1.1.4'

loop_
_geom_angle_atom_site_label_1
_geom_angle_atom_site_label_2
_geom_angle_atom_site_label_3
_geom_angle
_geom_angle_site_symmetry_1
_geom_angle_site_symmetry_3
N7 Cu1 N7 180.00(9) . 2_657
N7 Cu1 N3 88.77(8) . .
N7 Cu1 N3 91.23(8) 2_657 .
N7 Cu1 N3 91.23(8) . 2_657
N7 Cu1 N3 88.77(8) 2_657 2_657
N3 Cu1 N3 180.0 . 2_657
N7 Cu1 O1 89.53(7) . 2_657
N7 Cu1 O1 90.47(7) 2_657 2_657
N3 Cu1 O1 86.23(7) . 2_657
N3 Cu1 O1 93.77(7) 2_657 2_657
N7 Cu1 O1 90.47(7) . .
N7 Cu1 O1 89.53(7) 2_657 .
N3 Cu1 O1 93.77(7) . .
N3 Cu1 O1 86.23(7) 2_657 .
O1 Cu1 O1 180.0 2_657 .
O2 Cl1 O3 107.86(12) . .
O2 Cl1 O1 107.27(11) . .
O3 Cl1 O1 106.24(11) . .
Cl1 O1 Cu1 122.45(10) . .
N2 N1 C1 112.9(2) . .
N2 N1 N4 121.2(2) . .
C1 N1 N4 125.9(2) . .
N1 N2 N3 105.38(19) . .
N2 N3 C2 109.5(2) . .
N2 N3 Cu1 121.90(15) . .
C2 N3 Cu1 128.49(16) . .
N1 N4 H4B 106(2) . .
N1 N4 H4A 105(3) . .
H4B N4 H4A 108(3) . .
N6 N5 C3 112.6(2) . .
N6 N5 N8 121.7(2) . .
C3 N5 N8 125.6(2) . .
N7 N6 N5 105.1(2) . .
N6 N7 C4 110.0(2) . .
N6 N7 Cu1 121.49(16) . .
C4 N7 Cu1 128.46(17) . .
N5 N8 H8A 106(2) . .
N5 N8 H8B 107(2) . .
H8A N8 H8B 113(3) . .
N1 C1 C2 104.1(2) . .
N1 C1 H1 127.9 . .
C2 C1 H1 127.9 . .
N3 C2 C1 108.1(2) . .
N3 C2 H2 126.0 . .
C1 C2 H2 126.0 . .
N5 C3 C4 104.8(2) . .
N5 C3 H3 127.6 . .
C4 C3 H3 127.6 . .
N7 C4 C3 107.5(2) . .
N7 C4 H4 126.2 . .
C3 C4 H4 126.2 . .
N15 Cu2 N15 180.0 2_566 .
N15 Cu2 N11 89.27(8) 2_566 .
N15 Cu2 N11 90.72(8) . .
N15 Cu2 N11 90.72(8) 2_566 2_566
N15 Cu2 N11 89.28(8) . 2_566
N11 Cu2 N11 180.00(10) . 2_566
O6 Cl2 O5 107.59(11) . .
O6 Cl2 O4 107.07(11) . .
O5 Cl2 O4 106.07(11) . .
N10 N9 C5 112.7(2) . .
N10 N9 N12 121.8(2) . .
C5 N9 N12 125.5(2) . .
N11 N10 N9 105.03(19) . .
N10 N11 C6 110.0(2) . .
N10 N11 Cu2 121.07(15) . .
C6 N11 Cu2 128.47(16) . .
N9 N12 H12B 105.3(19) . .
N9 N12 H12A 109(2) . .
H12B N12 H12A 108(3) . .
N14 N13 C7 113.1(2) . .
N14 N13 N16 120.4(2) . .
C7 N13 N16 126.4(2) . .
N13 N14 N15 105.34(19) . .
N14 N15 C8 109.7(2) . .
N14 N15 Cu2 120.13(15) . .
C8 N15 Cu2 130.15(17) . .
N13 N16 H16A 106(2) . .
N13 N16 H16B 109(3) . .
H16A N16 H16B 114(3) . .
N9 C5 C6 104.5(2) . .
N9 C5 H5 127.8 . .
C6 C5 H5 127.8 . .
N11 C6 C5 107.7(2) . .
N11 C6 H6 126.2 . .
C5 C6 H6 126.2 . .
N13 C7 C8 103.8(2) . .
N13 C7 H7 128.1 . .
C8 C7 H7 128.1 . .
N15 C8 C7 108.0(2) . .
N15 C8 H8 126.0 . .
C7 C8 H8 126.0 . .

loop_
_geom_bond_atom_site_label_1
_geom_bond_atom_site_label_2
_geom_bond_distance
_geom_bond_site_symmetry_2
Cu1 N7 2.026(2) .
Cu1 N7 2.026(2) 2_657
Cu1 N3 2.027(2) .
Cu1 N3 2.027(2) 2_657
Cu1 O1 2.3698(18) 2_657
Cu1 O1 2.3698(18) .
Cl1 O2 1.4748(19) .
Cl1 O3 1.483(2) .
Cl1 O1 1.4913(18) .
N1 N2 1.329(3) .
N1 C1 1.343(3) .
N1 N4 1.401(3) .
N2 N3 1.332(3) .
N3 C2 1.358(3) .
N4 H4B 0.88(4) .
N4 H4A 0.85(4) .
N5 N6 1.336(3) .
N5 C3 1.336(3) .
N5 N8 1.403(3) .
N6 N7 1.331(3) .
N7 C4 1.354(3) .
N8 H8A 0.87(4) .
N8 H8B 0.91(4) .
C1 C2 1.367(4) .
C1 H1 0.9500 .
C2 H2 0.9500 .
C3 C4 1.369(4) .
C3 H3 0.9500 .
C4 H4 0.9500 .
Cu2 N15 2.009(2) 2_566
Cu2 N15 2.009(2) .
Cu2 N11 2.013(2) .
Cu2 N11 2.013(2) 2_566
Cl2 O6 1.4792(19) .
Cl2 O5 1.4807(18) .
Cl2 O4 1.4902(17) .
N9 N10 1.331(3) .
N9 C5 1.341(3) .
N9 N12 1.399(3) .
N10 N11 1.331(3) .
N11 C6 1.353(3) .
N12 H12B 0.89(3) .
N12 H12A 0.84(4) .
N13 N14 1.325(3) .
N13 C7 1.343(3) .
N13 N16 1.393(3) .
N14 N15 1.333(3) .
N15 C8 1.352(3) .
N16 H16A 0.83(4) .
N16 H16B 0.86(4) .
C5 C6 1.366(4) .
C5 H5 0.9500 .
C6 H6 0.9500 .
C7 C8 1.375(3) .
C7 H7 0.9500 .
C8 H8 0.9500 .

loop_
_geom_hbond_atom_site_label_D
_geom_hbond_atom_site_label_H
_geom_hbond_atom_site_label_A
_geom_hbond_distance_DH
_geom_hbond_distance_HA
_geom_hbond_distance_DA
_geom_hbond_angle_DHA
_geom_hbond_site_symmetry_A
N12 H12B O5 0.89(3) 2.15(3) 2.997(3) 159(3) 1_455
N16 H16A O2 0.83(4) 2.25(4) 3.019(3) 155(3) .
N16 H16A N6 0.83(4) 2.63(3) 3.022(3) 111(3) 2_657
N8 H8B N16 0.91(4) 2.25(3) 3.023(3) 142(3) 2_657
N8 H8B O2 0.91(4) 2.61(3) 3.207(3) 124(3) 1_545
N16 H16B O3 0.86(4) 2.11(4) 2.958(3) 167(4) 1_455
N12 H12A O5 0.84(4) 2.34(4) 3.014(3) 137(3) 2_556
N12 H12A N4 0.84(4) 2.57(4) 3.208(3) 134(3) .
N4 H4B O4 0.88(4) 2.39(4) 3.264(3) 169(3) .
N4 H4B O5 0.88(4) 2.61(4) 3.254(3) 130(3) .
N4 H4A O3 0.85(4) 2.16(4) 2.968(3) 158(4) 1_455

loop_
_geom_torsion_atom_site_label_1
_geom_torsion_atom_site_label_2
_geom_torsion_atom_site_label_3
_geom_torsion_atom_site_label_4
_geom_torsion
O2 Cl1 O1 Cu1 119.54(12)
O3 Cl1 O1 Cu1 -125.31(12)
C1 N1 N2 N3 -0.4(3)
N4 N1 N2 N3 176.9(2)
N1 N2 N3 C2 1.1(3)
N1 N2 N3 Cu1 -175.09(14)
C3 N5 N6 N7 -0.6(3)
N8 N5 N6 N7 -177.6(2)
N5 N6 N7 C4 1.2(3)
N5 N6 N7 Cu1 -177.90(14)
N2 N1 C1 C2 -0.5(3)
N4 N1 C1 C2 -177.6(2)
N2 N3 C2 C1 -1.4(3)
Cu1 N3 C2 C1 174.42(17)
N1 C1 C2 N3 1.2(3)
N6 N5 C3 C4 -0.2(3)
N8 N5 C3 C4 176.6(2)
N6 N7 C4 C3 -1.4(3)
Cu1 N7 C4 C3 177.64(16)
N5 C3 C4 N7 1.0(3)
C5 N9 N10 N11 1.2(3)
N12 N9 N10 N11 -177.1(2)
N9 N10 N11 C6 -1.8(2)
N9 N10 N11 Cu2 171.37(14)
C7 N13 N14 N15 -0.3(3)
N16 N13 N14 N15 177.5(2)
N13 N14 N15 C8 1.2(2)
N13 N14 N15 Cu2 179.79(14)
N10 N9 C5 C6 -0.2(3)
N12 N9 C5 C6 178.1(2)
N10 N11 C6 C5 1.7(3)
Cu2 N11 C6 C5 -170.79(16)
N9 C5 C6 N11 -0.9(3)
N14 N13 C7 C8 -0.6(3)
N16 N13 C7 C8 -178.3(2)
N14 N15 C8 C7 -1.6(3)
Cu2 N15 C8 C7 179.98(17)
N13 C7 C8 N15 1.3(3)
